data_2019754
loop_
_publ_author_name
'Bats, Jan W.'
'Ma, Kuangbiao'
'Lerner, Hans-Wolfram'

_publ_section_title
;
 Four (2,2'-bipyridyl)(ferrocenyl)boronium derivatives
;
_journal_issue 1
_journal_name_full 'Acta Crystallographica Section C'
_journal_page_first
;
;
_journal_paper_doi 10.1107/S2053229614025406
_journal_volume 71
_journal_year 2015
_chemical_formula_iupac '[Fe (C5 H5) (C22 H20 B N3 O)] P F6, 0.5C2 H3 N'
_chemical_formula_moiety 'C27 H25 B Fe N3 O +, F6 P -, 0.5(C2 H3 N)'
_chemical_formula_sum 'C28 H26.5 B F6 Fe N3.5 O P'
_chemical_formula_weight 639.655
_chemical_name_systematic
;
(2,2'-Bipyridyl)(ferrocenyl)(4-methoxyphenylamino)boronium
hexafluoridophosphate acetonitrile hemisolvate
;
_space_group_IT_number 14
_symmetry_cell_setting monoclinic
_symmetry_space_group_name_Hall '-P 2yn'
_symmetry_space_group_name_H-M 'P 1 21/n 1'
_atom_sites_solution_hydrogens geom
_atom_sites_solution_primary direct
_atom_sites_solution_secondary difmap
_audit_creation_method SHELXL-97
_cell_angle_alpha 90.00
_cell_angle_beta 92.499(9)
_cell_angle_gamma 90.00
_cell_formula_units_Z 8
_cell_length_a 13.0348(18)
_cell_length_b 23.772(2)
_cell_length_c 17.7107(15)
_cell_measurement_reflns_used 333
_cell_measurement_temperature 146(2)
_cell_measurement_theta_max 23
_cell_measurement_theta_min 3
_cell_volume 5482.7(10)
_computing_cell_refinement
;
SMART (Siemens, 1995)
;
_computing_data_collection
;
SMART (Siemens, 1995)
;
_computing_data_reduction
;
SAINT (Siemens, 1995)
;
_computing_molecular_graphics
;
SHELXTL (Sheldrick, 2008)
;
_computing_publication_material
;
SHELXL97 (Sheldrick, 2008)
;
_computing_structure_refinement
;
SHELXL97 (Sheldrick, 2008)
;
_computing_structure_solution
;
SHELXS97 (Sheldrick, 2008)
;
_diffrn_ambient_temperature 146(2)
_diffrn_measured_fraction_theta_full 1.000
_diffrn_measured_fraction_theta_max 1.000
_diffrn_measurement_device_type Siemens_SMART_1K_CCD
_diffrn_measurement_method \w
_diffrn_radiation_monochromator graphite
_diffrn_radiation_source 'normal-focus sealed tube'
_diffrn_radiation_type MoK\a
_diffrn_radiation_wavelength 0.71073
_diffrn_reflns_av_R_equivalents 0.0669
_diffrn_reflns_av_sigmaI/netI 0.0425
_diffrn_reflns_limit_h_max 16
_diffrn_reflns_limit_h_min -16
_diffrn_reflns_limit_k_max 30
_diffrn_reflns_limit_k_min -30
_diffrn_reflns_limit_l_max 22
_diffrn_reflns_limit_l_min -22
_diffrn_reflns_number 93552
_diffrn_reflns_theta_full 27.00
_diffrn_reflns_theta_max 27.00
_diffrn_reflns_theta_min 1.71
_diffrn_standards_decay_% 0.0
_diffrn_standards_interval_time 600
_diffrn_standards_number 824
_exptl_absorpt_coefficient_mu 0.679
_exptl_absorpt_correction_T_max 0.794
_exptl_absorpt_correction_T_min 0.749
_exptl_absorpt_correction_type multi-scan
_exptl_absorpt_process_details
;
(SADABS; Sheldrick, 2000)
;
_exptl_crystal_colour black
_exptl_crystal_density_diffrn 1.550
_exptl_crystal_density_method 'not measured'
_exptl_crystal_description block
_exptl_crystal_F_000 2616
_exptl_crystal_size_max 0.40
_exptl_crystal_size_mid 0.36
_exptl_crystal_size_min 0.34
_refine_diff_density_max 0.624
_refine_diff_density_min -0.498
_refine_ls_extinction_method none
_refine_ls_goodness_of_fit_ref 1.018
_refine_ls_hydrogen_treatment mixed
_refine_ls_matrix_type full
_refine_ls_number_parameters 757
_refine_ls_number_reflns 11974
_refine_ls_number_restraints 0
_refine_ls_restrained_S_all 1.018
_refine_ls_R_factor_all 0.0722
_refine_ls_R_factor_gt 0.0424
_refine_ls_shift/su_max 0.001
_refine_ls_shift/su_mean 0.000
_refine_ls_structure_factor_coef Fsqd
_refine_ls_weighting_details 'calc w=1/[\s^2^(Fo^2^)+(0.031P)^2^+5.5P] where P=(Fo^2^+2Fc^2^)/3'
_refine_ls_weighting_scheme calc
_refine_ls_wR_factor_gt 0.0828
_refine_ls_wR_factor_ref 0.0936
_reflns_number_gt 8655
_reflns_number_total 11974
_reflns_threshold_expression I>2\s(I)
_cod_data_source_file lg3150sup1.cif
_cod_data_source_block IIIb
_cod_original_cell_volume 5482.6(10)
_cod_original_sg_symbol_H-M 'P 21/n'
_cod_original_formula_sum 'C28 H26.5 B1 F6 Fe1 N3.5 O1 P1'
_cod_database_code 2019754
_cod_database_fobs_code 2019754

loop_
_symmetry_equiv_pos_as_xyz
'x, y, z'
'-x+1/2, y+1/2, -z+1/2'
'-x, -y, -z'
'x-1/2, -y-1/2, z-1/2'

loop_
_atom_site_type_symbol
_atom_site_label
_atom_site_fract_x
_atom_site_fract_y
_atom_site_fract_z
_atom_site_U_iso_or_equiv
_atom_site_adp_type
_atom_site_calc_flag
_atom_site_refinement_flags
_atom_site_occupancy
_atom_site_symmetry_multiplicity
Fe Fe1A 0.78088(3) 0.617193(14) 0.112482(18) 0.02234(9) Uani d . 1 1
Fe Fe1B 0.81629(3) 0.224368(15) 0.740027(19) 0.02421(9) Uani d . 1 1
P P1A 0.78405(5) 0.58125(3) 0.51205(4) 0.02990(16) Uani d . 1 1
P P1B 0.75601(6) 0.47158(3) 0.85375(4) 0.03551(18) Uani d . 1 1
F F1A 0.79295(15) 0.51441(7) 0.51724(10) 0.0548(5) Uani d . 1 1
F F2A 0.66346(13) 0.57856(8) 0.52193(11) 0.0599(5) Uani d . 1 1
F F3A 0.80399(14) 0.58599(8) 0.60156(9) 0.0507(5) Uani d . 1 1
F F4A 0.77626(11) 0.64851(6) 0.50695(8) 0.0348(4) Uani d . 1 1
F F5A 0.90477(11) 0.58466(7) 0.50073(9) 0.0394(4) Uani d . 1 1
F F6A 0.76410(13) 0.57722(7) 0.42225(8) 0.0416(4) Uani d . 1 1
F F1B 0.83977(19) 0.52007(8) 0.85852(12) 0.0795(7) Uani d . 1 1
F F2B 0.78154(17) 0.45908(8) 0.93952(10) 0.0684(6) Uani d . 1 1
F F3B 0.84225(14) 0.42965(8) 0.82733(13) 0.0705(6) Uani d . 1 1
F F4B 0.67454(19) 0.42263(13) 0.85042(16) 0.1127(11) Uani d . 1 1
F F5B 0.7300(2) 0.48351(13) 0.76796(11) 0.1221(12) Uani d . 1 1
F F6B 0.67150(18) 0.51495(12) 0.87659(13) 0.0983(9) Uani d . 1 1
O O1A 0.58522(14) 0.24304(7) 0.06697(10) 0.0354(4) Uani d . 1 1
O O1B 0.23170(14) 0.18384(9) 0.97633(10) 0.0381(5) Uani d . 1 1
N N1A 0.80428(14) 0.48335(8) 0.24063(11) 0.0208(4) Uani d . 1 1
N N2A 0.62533(15) 0.48220(8) 0.25757(11) 0.0229(4) Uani d . 1 1
N N3A 0.67992(17) 0.46926(9) 0.12082(12) 0.0267(5) Uani d . 1 1
H H3A 0.677(2) 0.4879(12) 0.0830(16) 0.032 Uiso d . 1 1
N N1B 0.52375(14) 0.26928(8) 0.69780(10) 0.0215(4) Uani d . 1 1
N N2B 0.49225(14) 0.18246(8) 0.63600(10) 0.0208(4) Uani d . 1 1
N N3B 0.55261(16) 0.17871(9) 0.77792(11) 0.0242(5) Uani d . 1 1
H H3B 0.605(2) 0.1719(11) 0.8009(15) 0.029 Uiso d . 1 1
N N4 0.6325(3) 0.42100(14) 0.57484(18) 0.0657(9) Uani d . 1 1
C C1A 0.89974(19) 0.48524(10) 0.21724(14) 0.0266(5) Uani d . 1 1
H H1A 0.9112 0.4941 0.1660 0.032 Uiso calc R 1 1
C C2A 0.9824(2) 0.47446(11) 0.26648(16) 0.0320(6) Uani d . 1 1
H H2A 1.0504 0.4759 0.2493 0.038 Uiso calc R 1 1
C C3A 0.9652(2) 0.46157(11) 0.34110(15) 0.0333(6) Uani d . 1 1
H H3C 1.0215 0.4539 0.3755 0.040 Uiso calc R 1 1
C C4A 0.8661(2) 0.45982(10) 0.36532(14) 0.0288(6) Uani d . 1 1
H H4A 0.8530 0.4510 0.4163 0.035 Uiso calc R 1 1
C C5A 0.78641(18) 0.47131(10) 0.31351(13) 0.0224(5) Uani d . 1 1
C C6A 0.67607(18) 0.47121(10) 0.32443(13) 0.0229(5) Uani d . 1 1
C C7A 0.6250(2) 0.46099(11) 0.38934(15) 0.0312(6) Uani d . 1 1
H H7A 0.6616 0.4543 0.4360 0.037 Uiso calc R 1 1
C C8A 0.5191(2) 0.46077(12) 0.38473(17) 0.0389(7) Uani d . 1 1
H H8A 0.4817 0.4543 0.4288 0.047 Uiso calc R 1 1
C C9A 0.4672(2) 0.46999(12) 0.31577(17) 0.0376(7) Uani d . 1 1
H H9A 0.3943 0.4687 0.3121 0.045 Uiso calc R 1 1
C C10A 0.52219(19) 0.48112(10) 0.25242(16) 0.0305(6) Uani d . 1 1
H H10A 0.4870 0.4880 0.2052 0.037 Uiso calc R 1 1
C C11A 0.69726(18) 0.56702(10) 0.18218(13) 0.0226(5) Uani d . 1 1
C C12A 0.75603(19) 0.60795(10) 0.22514(13) 0.0257(5) Uani d . 1 1
H H12A 0.8063 0.5997 0.2640 0.031 Uiso calc R 1 1
C C13A 0.7272(2) 0.66277(11) 0.20044(14) 0.0302(6) Uani d . 1 1
H H13A 0.7547 0.6972 0.2196 0.036 Uiso calc R 1 1
C C14A 0.6501(2) 0.65697(11) 0.14208(15) 0.0312(6) Uani d . 1 1
H H14A 0.6168 0.6869 0.1153 0.037 Uiso calc R 1 1
C C15A 0.63122(19) 0.59880(11) 0.13062(14) 0.0283(6) Uani d . 1 1
H H15A 0.5829 0.5833 0.0947 0.034 Uiso calc R 1 1
C C16A 0.8656(2) 0.56791(11) 0.04346(14) 0.0304(6) Uani d . 1 1
H H16A 0.8643 0.5280 0.0407 0.036 Uiso calc R 1 1
C C17A 0.9314(2) 0.60047(11) 0.09203(14) 0.0308(6) Uani d . 1 1
H H17A 0.9816 0.5863 0.1276 0.037 Uiso calc R 1 1
C C18A 0.9088(2) 0.65788(11) 0.07793(14) 0.0306(6) Uani d . 1 1
H H18A 0.9415 0.6891 0.1024 0.037 Uiso calc R 1 1
C C19A 0.8292(2) 0.66088(11) 0.02105(14) 0.0312(6) Uani d . 1 1
H H19A 0.7991 0.6943 0.0008 0.037 Uiso calc R 1 1
C C20A 0.8023(2) 0.60515(11) -0.00021(14) 0.0315(6) Uani d . 1 1
H H20A 0.7510 0.5946 -0.0372 0.038 Uiso calc R 1 1
C C21A 0.65615(18) 0.41218(10) 0.11006(13) 0.0235(5) Uani d . 1 1
C C22A 0.67626(18) 0.37207(10) 0.16550(13) 0.0248(5) Uani d . 1 1
H H22A 0.7064 0.3835 0.2129 0.030 Uiso calc R 1 1
C C23A 0.65339(18) 0.31533(10) 0.15350(13) 0.0248(5) Uani d . 1 1
H H23A 0.6678 0.2887 0.1925 0.030 Uiso calc R 1 1
C C24A 0.60978(18) 0.29801(11) 0.08489(14) 0.0266(5) Uani d . 1 1
C C25A 0.58909(19) 0.33780(11) 0.02871(14) 0.0301(6) Uani d . 1 1
H H25A 0.5592 0.3262 -0.0186 0.036 Uiso calc R 1 1
C C26A 0.61136(19) 0.39356(11) 0.04088(14) 0.0278(6) Uani d . 1 1
H H26A 0.5962 0.4201 0.0018 0.033 Uiso calc R 1 1
C C27A 0.6093(2) 0.20168(11) 0.12264(16) 0.0351(6) Uani d . 1 1
H H27A 0.5746 0.2108 0.1691 0.053 Uiso calc R 1 1
H H27B 0.6837 0.2009 0.1332 0.053 Uiso calc R 1 1
H H27C 0.5862 0.1647 0.1041 0.053 Uiso calc R 1 1
C C1B 0.55390(19) 0.31286(11) 0.74097(14) 0.0271(6) Uani d . 1 1
H H1B 0.6009 0.3069 0.7827 0.032 Uiso calc R 1 1
C C2B 0.5178(2) 0.36628(11) 0.72581(15) 0.0317(6) Uani d . 1 1
H H2B 0.5398 0.3971 0.7566 0.038 Uiso calc R 1 1
C C3B 0.4487(2) 0.37453(11) 0.66484(15) 0.0318(6) Uani d . 1 1
H H3D 0.4236 0.4112 0.6535 0.038 Uiso calc R 1 1
C C4B 0.41642(19) 0.32940(11) 0.62065(14) 0.0275(6) Uani d . 1 1
H H4B 0.3688 0.3344 0.5790 0.033 Uiso calc R 1 1
C C5B 0.45543(17) 0.27697(10) 0.63876(13) 0.0215(5) Uani d . 1 1
C C6B 0.43531(17) 0.22330(10) 0.60112(12) 0.0219(5) Uani d . 1 1
C C7B 0.36931(18) 0.21147(11) 0.53968(13) 0.0269(6) Uani d . 1 1
H H7B 0.3298 0.2403 0.5153 0.032 Uiso calc R 1 1
C C8B 0.36281(19) 0.15632(11) 0.51488(14) 0.0286(6) Uani d . 1 1
H H8B 0.3177 0.1468 0.4733 0.034 Uiso calc R 1 1
C C9B 0.42205(19) 0.11506(11) 0.55074(14) 0.0288(6) Uani d . 1 1
H H9B 0.4177 0.0772 0.5338 0.035 Uiso calc R 1 1
C C10B 0.48759(18) 0.12924(10) 0.61133(13) 0.0243(5) Uani d . 1 1
H H10B 0.5293 0.1012 0.6354 0.029 Uiso calc R 1 1
C C11B 0.68261(18) 0.20374(10) 0.67946(12) 0.0215(5) Uani d . 1 1
C C12B 0.73876(18) 0.24612(11) 0.64096(13) 0.0251(5) Uani d . 1 1
H H12B 0.7138 0.2825 0.6276 0.030 Uiso calc R 1 1
C C13B 0.83770(19) 0.22498(12) 0.62606(13) 0.0297(6) Uani d . 1 1
H H13B 0.8900 0.2447 0.6013 0.036 Uiso calc R 1 1
C C14B 0.8447(2) 0.16951(11) 0.65444(14) 0.0308(6) Uani d . 1 1
H H14B 0.9026 0.1454 0.6521 0.037 Uiso calc R 1 1
C C15B 0.75044(18) 0.15615(11) 0.68708(14) 0.0264(5) Uani d . 1 1
H H15B 0.7346 0.1214 0.7103 0.032 Uiso calc R 1 1
C C16B 0.7879(2) 0.24132(12) 0.85122(14) 0.0334(6) Uani d . 1 1
H H16B 0.7240 0.2373 0.8745 0.040 Uiso calc R 1 1
C C17B 0.8230(2) 0.29039(13) 0.81568(15) 0.0413(7) Uani d . 1 1
H H17B 0.7869 0.3250 0.8111 0.050 Uiso calc R 1 1
C C18B 0.9194(2) 0.27933(16) 0.78850(16) 0.0493(9) Uani d . 1 1
H H18B 0.9604 0.3051 0.7620 0.059 Uiso calc R 1 1
C C19B 0.9462(2) 0.22346(17) 0.80695(16) 0.0534(9) Uani d . 1 1
H H19B 1.0083 0.2051 0.7953 0.064 Uiso calc R 1 1
C C20B 0.8634(2) 0.19925(14) 0.84631(15) 0.0425(7) Uani d . 1 1
H H20B 0.8600 0.1620 0.8654 0.051 Uiso calc R 1 1
C C21B 0.46917(18) 0.18212(9) 0.82458(13) 0.0212(5) Uani d . 1 1
C C22B 0.36772(18) 0.18535(10) 0.79702(13) 0.0246(5) Uani d . 1 1
H H22B 0.3536 0.1868 0.7440 0.030 Uiso calc R 1 1
C C23B 0.28630(18) 0.18646(10) 0.84568(13) 0.0243(5) Uani d . 1 1
H H23B 0.2177 0.1888 0.8256 0.029 Uiso calc R 1 1
C C24B 0.30513(19) 0.18420(10) 0.92290(14) 0.0263(5) Uani d . 1 1
C C25B 0.40622(19) 0.18209(11) 0.95111(14) 0.0309(6) Uani d . 1 1
H H25B 0.4201 0.1813 1.0042 0.037 Uiso calc R 1 1
C C26B 0.48633(19) 0.18109(10) 0.90323(13) 0.0265(5) Uani d . 1 1
H H26B 0.5548 0.1797 0.9239 0.032 Uiso calc R 1 1
C C27B 0.1273(2) 0.18741(12) 0.95064(15) 0.0347(6) Uani d . 1 1
H H27D 0.1107 0.1558 0.9168 0.052 Uiso calc R 1 1
H H27E 0.1159 0.2229 0.9233 0.052 Uiso calc R 1 1
H H27F 0.0833 0.1861 0.9940 0.052 Uiso calc R 1 1
C C28 0.8194(3) 0.40745(16) 0.6287(2) 0.0639(10) Uani d . 1 1
H H28A 0.8303 0.4303 0.6744 0.096 Uiso calc R 1 1
H H28B 0.8675 0.4193 0.5907 0.096 Uiso calc R 1 1
H H28C 0.8311 0.3677 0.6411 0.096 Uiso calc R 1 1
C C29 0.7151(3) 0.41491(14) 0.59888(18) 0.0518(9) Uani d . 1 1
B B1A 0.7004(2) 0.50055(12) 0.19099(15) 0.0236(6) Uani d . 1 1
B B1B 0.5677(2) 0.20604(11) 0.70491(15) 0.0212(6) Uani d . 1 1

loop_
_atom_site_aniso_label
_atom_site_aniso_U_11
_atom_site_aniso_U_22
_atom_site_aniso_U_33
_atom_site_aniso_U_12
_atom_site_aniso_U_13
_atom_site_aniso_U_23
Fe1A 0.02710(19) 0.02093(18) 0.01854(17) 0.00039(14) -0.00414(13) 0.00116(14)
Fe1B 0.02164(18) 0.0311(2) 0.01948(17) -0.00483(15) -0.00341(13) -0.00096(15)
P1A 0.0281(4) 0.0315(4) 0.0296(4) -0.0026(3) -0.0039(3) 0.0047(3)
P1B 0.0364(4) 0.0387(4) 0.0303(4) 0.0093(3) -0.0111(3) -0.0016(3)
F1A 0.0723(13) 0.0320(10) 0.0595(12) -0.0055(9) -0.0052(10) 0.0122(8)
F2A 0.0293(9) 0.0743(14) 0.0765(13) -0.0127(9) 0.0057(9) 0.0177(11)
F3A 0.0582(11) 0.0666(12) 0.0270(9) 0.0151(9) -0.0007(8) 0.0072(8)
F4A 0.0362(8) 0.0314(8) 0.0364(8) 0.0029(7) -0.0037(7) -0.0014(7)
F5A 0.0277(8) 0.0463(10) 0.0438(9) 0.0043(7) -0.0018(7) -0.0015(8)
F6A 0.0543(10) 0.0373(9) 0.0318(8) -0.0003(8) -0.0148(7) -0.0034(7)
F1B 0.1226(19) 0.0422(12) 0.0781(15) -0.0298(12) 0.0556(14) -0.0139(10)
F2B 0.0925(16) 0.0661(13) 0.0441(11) -0.0238(11) -0.0260(10) 0.0242(10)
F3B 0.0498(11) 0.0481(11) 0.1109(17) 0.0204(9) -0.0275(11) -0.0328(11)
F4B 0.0767(17) 0.147(3) 0.114(2) -0.0667(17) 0.0078(15) -0.0691(19)
F5B 0.177(3) 0.159(3) 0.0279(11) 0.103(2) -0.0230(14) -0.0113(13)
F6B 0.0737(15) 0.139(2) 0.0793(16) 0.0633(15) -0.0268(12) -0.0587(15)
O1A 0.0378(11) 0.0276(10) 0.0398(11) -0.0018(8) -0.0108(9) -0.0091(8)
O1B 0.0274(10) 0.0635(14) 0.0233(9) 0.0038(9) 0.0019(8) 0.0006(9)
N1A 0.0227(11) 0.0166(10) 0.0229(10) 0.0020(8) -0.0015(8) 0.0001(8)
N2A 0.0235(11) 0.0190(10) 0.0260(11) 0.0007(8) -0.0017(8) -0.0006(8)
N3A 0.0347(12) 0.0249(12) 0.0201(11) 0.0006(9) -0.0039(9) 0.0042(9)
N1B 0.0200(10) 0.0246(11) 0.0198(10) -0.0002(8) -0.0002(8) 0.0000(8)
N2B 0.0178(10) 0.0249(11) 0.0196(10) -0.0007(8) 0.0004(8) 0.0020(8)
N3B 0.0190(10) 0.0302(12) 0.0230(10) 0.0016(9) -0.0047(8) 0.0049(9)
N4 0.081(2) 0.064(2) 0.0537(19) -0.0114(18) 0.0211(18) -0.0005(16)
C1A 0.0282(14) 0.0248(13) 0.0270(13) 0.0026(10) 0.0029(10) 0.0010(10)
C2A 0.0211(13) 0.0297(14) 0.0449(16) 0.0025(11) -0.0003(11) -0.0008(12)
C3A 0.0273(14) 0.0320(15) 0.0392(16) 0.0050(11) -0.0131(12) -0.0007(12)
C4A 0.0342(15) 0.0274(14) 0.0241(13) -0.0003(11) -0.0075(11) 0.0020(10)
C5A 0.0274(13) 0.0169(12) 0.0226(12) -0.0014(10) -0.0022(10) 0.0003(9)
C6A 0.0275(13) 0.0171(12) 0.0240(12) -0.0013(10) -0.0013(10) 0.0002(10)
C7A 0.0343(15) 0.0293(14) 0.0300(14) -0.0038(11) 0.0027(11) 0.0019(11)
C8A 0.0400(17) 0.0369(16) 0.0409(16) -0.0050(13) 0.0128(13) 0.0034(13)
C9A 0.0234(14) 0.0337(16) 0.0562(19) -0.0008(11) 0.0078(13) 0.0010(13)
C10A 0.0244(13) 0.0240(14) 0.0425(16) 0.0026(10) -0.0045(11) -0.0016(11)
C11A 0.0236(12) 0.0245(13) 0.0199(12) 0.0028(10) 0.0019(9) 0.0018(10)
C12A 0.0320(14) 0.0258(14) 0.0191(12) 0.0033(11) -0.0011(10) -0.0002(10)
C13A 0.0421(16) 0.0207(13) 0.0279(13) 0.0031(11) 0.0025(11) -0.0027(11)
C14A 0.0344(15) 0.0263(14) 0.0330(14) 0.0099(11) 0.0014(11) 0.0062(11)
C15A 0.0243(13) 0.0293(14) 0.0309(14) 0.0044(11) -0.0040(11) 0.0039(11)
C16A 0.0393(15) 0.0282(14) 0.0239(13) 0.0007(11) 0.0057(11) -0.0008(11)
C17A 0.0300(14) 0.0362(15) 0.0264(13) 0.0025(11) 0.0020(11) 0.0044(11)
C18A 0.0319(14) 0.0290(14) 0.0308(14) -0.0047(11) -0.0004(11) 0.0006(11)
C19A 0.0379(15) 0.0302(14) 0.0255(13) -0.0014(12) -0.0006(11) 0.0078(11)
C20A 0.0409(16) 0.0333(15) 0.0200(12) -0.0047(12) -0.0018(11) 0.0004(11)
C21A 0.0207(12) 0.0270(13) 0.0226(12) 0.0000(10) -0.0019(10) -0.0025(10)
C22A 0.0258(13) 0.0284(14) 0.0197(12) 0.0004(10) -0.0050(10) -0.0036(10)
C23A 0.0236(13) 0.0274(13) 0.0233(12) 0.0017(10) -0.0015(10) -0.0010(10)
C24A 0.0202(12) 0.0282(14) 0.0310(14) 0.0001(10) -0.0011(10) -0.0079(11)
C25A 0.0274(13) 0.0375(15) 0.0248(13) 0.0005(11) -0.0076(10) -0.0081(11)
C26A 0.0273(13) 0.0336(15) 0.0221(12) 0.0028(11) -0.0045(10) 0.0007(11)
C27A 0.0384(16) 0.0262(14) 0.0408(16) -0.0037(12) 0.0025(12) -0.0081(12)
C1B 0.0248(13) 0.0307(14) 0.0253(13) 0.0004(11) -0.0026(10) -0.0056(11)
C2B 0.0285(14) 0.0303(15) 0.0363(15) 0.0008(11) 0.0027(11) -0.0076(12)
C3B 0.0293(14) 0.0268(14) 0.0396(15) 0.0058(11) 0.0047(12) 0.0041(12)
C4B 0.0252(13) 0.0306(14) 0.0267(13) 0.0030(11) 0.0007(10) 0.0029(11)
C5B 0.0175(11) 0.0277(13) 0.0193(11) 0.0000(10) 0.0016(9) 0.0029(10)
C6B 0.0189(12) 0.0287(13) 0.0181(11) -0.0013(10) 0.0024(9) 0.0042(10)
C7B 0.0224(12) 0.0363(15) 0.0218(12) 0.0002(11) -0.0014(10) 0.0050(11)
C8B 0.0246(13) 0.0399(16) 0.0209(12) -0.0075(11) -0.0029(10) -0.0015(11)
C9B 0.0294(14) 0.0312(14) 0.0258(13) -0.0069(11) 0.0018(10) -0.0050(11)
C10B 0.0240(13) 0.0239(13) 0.0250(12) -0.0022(10) 0.0008(10) 0.0005(10)
C11B 0.0225(12) 0.0243(12) 0.0173(11) -0.0027(10) -0.0058(9) -0.0033(9)
C12B 0.0261(13) 0.0296(14) 0.0192(12) -0.0035(10) -0.0023(10) 0.0002(10)
C13B 0.0251(13) 0.0439(16) 0.0201(12) -0.0082(12) 0.0004(10) -0.0027(11)
C14B 0.0261(14) 0.0354(15) 0.0307(14) 0.0044(11) -0.0010(11) -0.0096(12)
C15B 0.0244(13) 0.0255(13) 0.0289(13) -0.0002(10) -0.0026(10) -0.0043(11)
C16B 0.0335(15) 0.0462(17) 0.0201(13) -0.0086(13) -0.0020(11) -0.0079(12)
C17B 0.056(2) 0.0405(17) 0.0266(14) -0.0121(14) -0.0099(13) -0.0098(12)
C18B 0.0448(19) 0.073(2) 0.0299(15) -0.0297(17) -0.0050(13) -0.0061(15)
C19B 0.0231(15) 0.103(3) 0.0331(16) 0.0069(17) -0.0133(12) -0.0176(18)
C20B 0.0512(19) 0.0503(19) 0.0246(14) 0.0007(15) -0.0142(13) 0.0045(13)
C21B 0.0253(12) 0.0165(12) 0.0215(12) -0.0017(9) -0.0010(10) 0.0023(9)
C22B 0.0269(13) 0.0293(14) 0.0171(11) -0.0018(10) -0.0054(10) 0.0023(10)
C23B 0.0231(12) 0.0269(13) 0.0226(12) -0.0006(10) -0.0038(10) 0.0018(10)
C24B 0.0273(13) 0.0274(13) 0.0243(13) -0.0002(11) 0.0019(10) -0.0013(10)
C25B 0.0314(14) 0.0431(16) 0.0178(12) 0.0005(12) -0.0036(10) -0.0008(11)
C26B 0.0238(13) 0.0315(14) 0.0235(12) 0.0009(11) -0.0064(10) 0.0024(11)
C27B 0.0285(14) 0.0441(17) 0.0318(15) 0.0061(12) 0.0039(11) -0.0019(12)
C28 0.092(3) 0.054(2) 0.046(2) -0.001(2) 0.0006(19) -0.0041(17)
C29 0.080(3) 0.0398(19) 0.0369(18) -0.0107(19) 0.0154(18) -0.0005(14)
B1A 0.0206(14) 0.0264(15) 0.0237(14) 0.0010(11) -0.0008(11) 0.0035(11)
B1B 0.0207(13) 0.0205(14) 0.0219(13) -0.0007(11) -0.0043(11) -0.0003(11)

loop_
_atom_type_symbol
_atom_type_description
_atom_type_scat_dispersion_real
_atom_type_scat_dispersion_imag
_atom_type_scat_source
C C 0.0033 0.0016 'International Tables Vol C Tables 4.2.6.8 and 6.1.1.4'
H H 0.0000 0.0000 'International Tables Vol C Tables 4.2.6.8 and 6.1.1.4'
B B 0.0013 0.0007 'International Tables Vol C Tables 4.2.6.8 and 6.1.1.4'
N N 0.0061 0.0033 'International Tables Vol C Tables 4.2.6.8 and 6.1.1.4'
O O 0.0106 0.0060 'International Tables Vol C Tables 4.2.6.8 and 6.1.1.4'
F F 0.0171 0.0103 'International Tables Vol C Tables 4.2.6.8 and 6.1.1.4'
P P 0.1023 0.0942 'International Tables Vol C Tables 4.2.6.8 and 6.1.1.4'
Fe Fe 0.3463 0.8444 'International Tables Vol C Tables 4.2.6.8 and 6.1.1.4'

loop_
_geom_angle_atom_site_label_1
_geom_angle_atom_site_label_2
_geom_angle_atom_site_label_3
_geom_angle
C14A Fe1A C15A 40.70(10)
C14A Fe1A C18A 124.05(11)
C15A Fe1A C18A 161.34(10)
C14A Fe1A C13A 40.60(10)
C15A Fe1A C13A 68.42(11)
C18A Fe1A C13A 106.73(11)
C14A Fe1A C19A 104.94(11)
C15A Fe1A C19A 124.28(10)
C18A Fe1A C19A 40.52(10)
C13A Fe1A C19A 117.46(11)
C14A Fe1A C12A 68.25(10)
C15A Fe1A C12A 68.29(10)
C18A Fe1A C12A 120.55(10)
C13A Fe1A C12A 40.60(9)
C19A Fe1A C12A 153.27(10)
C14A Fe1A C20A 117.84(11)
C15A Fe1A C20A 107.22(11)
C18A Fe1A C20A 68.07(10)
C13A Fe1A C20A 151.90(10)
C19A Fe1A C20A 40.51(10)
C12A Fe1A C20A 165.75(10)
C14A Fe1A C17A 162.45(11)
C15A Fe1A C17A 156.40(10)
C18A Fe1A C17A 40.47(10)
C13A Fe1A C17A 126.80(11)
C19A Fe1A C17A 68.20(10)
C12A Fe1A C17A 110.17(10)
C20A Fe1A C17A 68.17(10)
C14A Fe1A C16A 153.75(10)
C15A Fe1A C16A 121.04(11)
C18A Fe1A C16A 67.92(11)
C13A Fe1A C16A 165.35(10)
C19A Fe1A C16A 68.03(11)
C12A Fe1A C16A 129.19(10)
C20A Fe1A C16A 40.45(10)
C17A Fe1A C16A 40.45(10)
C14A Fe1A C11A 69.17(10)
C15A Fe1A C11A 41.15(9)
C18A Fe1A C11A 155.81(10)
C13A Fe1A C11A 69.10(10)
C19A Fe1A C11A 163.01(10)
C12A Fe1A C11A 40.90(9)
C20A Fe1A C11A 126.94(10)
C17A Fe1A C11A 121.92(10)
C16A Fe1A C11A 109.82(10)
C19B Fe1B C18B 40.56(14)
C19B Fe1B C20B 41.20(13)
C18B Fe1B C20B 68.47(13)
C19B Fe1B C15B 125.74(13)
C18B Fe1B C15B 163.44(13)
C20B Fe1B C15B 107.10(12)
C19B Fe1B C14B 104.66(12)
C18B Fe1B C14B 125.68(12)
C20B Fe1B C14B 116.07(12)
C15B Fe1B C14B 40.55(10)
C19B Fe1B C13B 115.49(12)
C18B Fe1B C13B 107.13(11)
C20B Fe1B C13B 149.42(12)
C15B Fe1B C13B 68.06(10)
C14B Fe1B C13B 40.36(10)
C19B Fe1B C12B 150.62(13)
C18B Fe1B C12B 119.33(12)
C20B Fe1B C12B 167.96(11)
C15B Fe1B C12B 68.06(10)
C14B Fe1B C12B 68.01(10)
C13B Fe1B C12B 40.49(10)
C19B Fe1B C16B 67.85(12)
C18B Fe1B C16B 67.34(12)
C20B Fe1B C16B 40.15(11)
C15B Fe1B C16B 120.30(11)
C14B Fe1B C16B 151.55(11)
C13B Fe1B C16B 168.00(11)
C12B Fe1B C16B 131.74(11)
C19B Fe1B C17B 67.49(13)
C18B Fe1B C17B 39.65(12)
C20B Fe1B C17B 67.75(12)
C15B Fe1B C17B 155.07(11)
C14B Fe1B C17B 164.22(12)
C13B Fe1B C17B 129.08(11)
C12B Fe1B C17B 111.65(11)
C16B Fe1B C17B 40.04(11)
C19B Fe1B C11B 165.24(14)
C18B Fe1B C11B 153.84(13)
C20B Fe1B C11B 128.45(11)
C15B Fe1B C11B 40.99(9)
C14B Fe1B C11B 68.89(10)
C13B Fe1B C11B 68.79(10)
C12B Fe1B C11B 40.79(9)
C16B Fe1B C11B 111.11(10)
C17B Fe1B C11B 121.93(11)
F2A P1A F1A 91.34(11)
F2A P1A F5A 178.91(11)
F1A P1A F5A 89.33(10)
F2A P1A F3A 90.72(10)
F1A P1A F3A 90.28(10)
F5A P1A F3A 90.14(9)
F2A P1A F6A 89.33(10)
F1A P1A F6A 90.33(9)
F5A P1A F6A 89.80(9)
F3A P1A F6A 179.39(10)
F2A P1A F4A 89.19(10)
F1A P1A F4A 179.45(10)
F5A P1A F4A 90.15(9)
F3A P1A F4A 89.58(9)
F6A P1A F4A 89.81(8)
F5B P1B F2B 179.46(17)
F5B P1B F6B 90.38(13)
F2B P1B F6B 89.80(13)
F5B P1B F4B 88.89(18)
F2B P1B F4B 90.60(14)
F6B P1B F4B 90.88(16)
F5B P1B F1B 92.24(17)
F2B P1B F1B 88.27(12)
F6B P1B F1B 89.90(14)
F4B P1B F1B 178.62(17)
F5B P1B F3B 87.35(13)
F2B P1B F3B 92.49(12)
F6B P1B F3B 177.28(16)
F4B P1B F3B 90.57(14)
F1B P1B F3B 88.70(12)
C24A O1A C27A 117.06(19)
C24B O1B C27B 117.76(19)
C1A N1A C5A 120.5(2)
C1A N1A B1A 126.1(2)
C5A N1A B1A 113.17(19)
C10A N2A C6A 120.3(2)
C10A N2A B1A 126.1(2)
C6A N2A B1A 113.52(19)
C21A N3A B1A 129.7(2)
C21A N3A H3A 115(2)
B1A N3A H3A 115(2)
C1B N1B C5B 120.2(2)
C1B N1B B1B 125.71(19)
C5B N1B B1B 113.91(18)
C10B N2B C6B 120.8(2)
C10B N2B B1B 125.83(19)
C6B N2B B1B 113.27(19)
C21B N3B B1B 129.3(2)
C21B N3B H3B 113(2)
B1B N3B H3B 113(2)
N1A C1A C2A 120.8(2)
N1A C1A H1A 119.6
C2A C1A H1A 119.6
C1A C2A C3A 119.3(2)
C1A C2A H2A 120.3
C3A C2A H2A 120.3
C4A C3A C2A 119.8(2)
C4A C3A H3C 120.1
C2A C3A H3C 120.1
C3A C4A C5A 118.3(2)
C3A C4A H4A 120.8
C5A C4A H4A 120.8
N1A C5A C4A 121.3(2)
N1A C5A C6A 109.79(19)
C4A C5A C6A 128.9(2)
N2A C6A C7A 121.9(2)
N2A C6A C5A 109.3(2)
C7A C6A C5A 128.8(2)
C6A C7A C8A 118.1(2)
C6A C7A H7A 120.9
C8A C7A H7A 120.9
C7A C8A C9A 120.0(3)
C7A C8A H8A 120.0
C9A C8A H8A 120.0
C10A C9A C8A 119.6(3)
C10A C9A H9A 120.2
C8A C9A H9A 120.2
N2A C10A C9A 120.1(2)
N2A C10A H10A 120.0
C9A C10A H10A 120.0
C12A C11A C15A 105.7(2)
C12A C11A B1A 127.7(2)
C15A C11A B1A 126.6(2)
C12A C11A Fe1A 68.99(14)
C15A C11A Fe1A 68.55(14)
B1A C11A Fe1A 128.47(17)
C13A C12A C11A 109.3(2)
C13A C12A Fe1A 69.65(14)
C11A C12A Fe1A 70.10(13)
C13A C12A H12A 125.3
C11A C12A H12A 125.3
Fe1A C12A H12A 126.5
C14A C13A C12A 107.8(2)
C14A C13A Fe1A 69.40(15)
C12A C13A Fe1A 69.75(14)
C14A C13A H13A 126.1
C12A C13A H13A 126.1
Fe1A C13A H13A 126.3
C13A C14A C15A 108.2(2)
C13A C14A Fe1A 69.99(15)
C15A C14A Fe1A 69.66(14)
C13A C14A H14A 125.9
C15A C14A H14A 125.9
Fe1A C14A H14A 126.0
C14A C15A C11A 109.0(2)
C14A C15A Fe1A 69.64(15)
C11A C15A Fe1A 70.30(14)
C14A C15A H15A 125.5
C11A C15A H15A 125.5
Fe1A C15A H15A 126.1
C20A C16A C17A 108.2(2)
C20A C16A Fe1A 69.65(15)
C17A C16A Fe1A 69.72(15)
C20A C16A H16A 125.9
C17A C16A H16A 125.9
Fe1A C16A H16A 126.3
C18A C17A C16A 107.7(2)
C18A C17A Fe1A 69.59(15)
C16A C17A Fe1A 69.83(15)
C18A C17A H17A 126.2
C16A C17A H17A 126.2
Fe1A C17A H17A 126.0
C17A C18A C19A 108.3(2)
C17A C18A Fe1A 69.94(15)
C19A C18A Fe1A 69.79(15)
C17A C18A H18A 125.8
C19A C18A H18A 125.8
Fe1A C18A H18A 126.0
C18A C19A C20A 107.9(2)
C18A C19A Fe1A 69.70(15)
C20A C19A Fe1A 69.81(14)
C18A C19A H19A 126.1
C20A C19A H19A 126.1
Fe1A C19A H19A 126.0
C16A C20A C19A 107.9(2)
C16A C20A Fe1A 69.90(14)
C19A C20A Fe1A 69.69(14)
C16A C20A H20A 126.0
C19A C20A H20A 126.0
Fe1A C20A H20A 126.0
C22A C21A N3A 122.4(2)
C22A C21A C26A 117.4(2)
N3A C21A C26A 120.3(2)
C21A C22A C23A 121.6(2)
C21A C22A H22A 119.2
C23A C22A H22A 119.2
C24A C23A C22A 119.9(2)
C24A C23A H23A 120.0
C22A C23A H23A 120.0
O1A C24A C23A 124.6(2)
O1A C24A C25A 116.4(2)
C23A C24A C25A 119.1(2)
C26A C25A C24A 120.8(2)
C26A C25A H25A 119.6
C24A C25A H25A 119.6
C25A C26A C21A 121.2(2)
C25A C26A H26A 119.4
C21A C26A H26A 119.4
O1A C27A H27A 109.5
O1A C27A H27B 109.5
H27A C27A H27B 109.5
O1A C27A H27C 109.5
H27A C27A H27C 109.5
H27B C27A H27C 109.5
N1B C1B C2B 120.9(2)
N1B C1B H1B 119.5
C2B C1B H1B 119.5
C1B C2B C3B 119.1(2)
C1B C2B H2B 120.4
C3B C2B H2B 120.4
C4B C3B C2B 120.1(2)
C4B C3B H3D 120.0
C2B C3B H3D 120.0
C5B C4B C3B 118.0(2)
C5B C4B H4B 121.0
C3B C4B H4B 121.0
N1B C5B C4B 121.6(2)
N1B C5B C6B 109.5(2)
C4B C5B C6B 128.9(2)
N2B C6B C7B 121.4(2)
N2B C6B C5B 109.54(19)
C7B C6B C5B 129.0(2)
C8B C7B C6B 117.9(2)
C8B C7B H7B 121.0
C6B C7B H7B 121.0
C7B C8B C9B 120.0(2)
C7B C8B H8B 120.0
C9B C8B H8B 120.0
C10B C9B C8B 119.7(2)
C10B C9B H9B 120.1
C8B C9B H9B 120.1
N2B C10B C9B 120.0(2)
N2B C10B H10B 120.0
C9B C10B H10B 120.0
C12B C11B C15B 105.8(2)
C12B C11B B1B 128.3(2)
C15B C11B B1B 125.8(2)
C12B C11B Fe1B 69.13(13)
C15B C11B Fe1B 68.70(13)
B1B C11B Fe1B 129.13(16)
C13B C12B C11B 109.0(2)
C13B C12B Fe1B 69.65(14)
C11B C12B Fe1B 70.07(13)
C13B C12B H12B 125.5
C11B C12B H12B 125.5
Fe1B C12B H12B 126.4
C14B C13B C12B 108.0(2)
C14B C13B Fe1B 69.66(14)
C12B C13B Fe1B 69.85(14)
C14B C13B H13B 126.0
C12B C13B H13B 126.0
Fe1B C13B H13B 126.1
C13B C14B C15B 108.1(2)
C13B C14B Fe1B 69.98(14)
C15B C14B Fe1B 69.64(14)
C13B C14B H14B 126.0
C15B C14B H14B 126.0
Fe1B C14B H14B 126.0
C14B C15B C11B 109.0(2)
C14B C15B Fe1B 69.81(14)
C11B C15B Fe1B 70.31(13)
C14B C15B H15B 125.5
C11B C15B H15B 125.5
Fe1B C15B H15B 126.0
C20B C16B C17B 108.5(3)
C20B C16B Fe1B 69.31(15)
C17B C16B Fe1B 70.12(15)
C20B C16B H16B 125.7
C17B C16B H16B 125.7
Fe1B C16B H16B 126.4
C18B C17B C16B 108.3(3)
C18B C17B Fe1B 69.19(17)
C16B C17B Fe1B 69.84(15)
C18B C17B H17B 125.8
C16B C17B H17B 125.8
Fe1B C17B H17B 126.7
C17B C18B C19B 108.4(3)
C17B C18B Fe1B 71.16(16)
C19B C18B Fe1B 69.21(17)
C17B C18B H18B 125.8
C19B C18B H18B 125.8
Fe1B C18B H18B 125.4
C18B C19B C20B 107.9(3)
C18B C19B Fe1B 70.23(16)
C20B C19B Fe1B 70.12(15)
C18B C19B H19B 126.0
C20B C19B H19B 126.0
Fe1B C19B H19B 125.2
C16B C20B C19B 106.8(3)
C16B C20B Fe1B 70.54(15)
C19B C20B Fe1B 68.68(16)
C16B C20B H20B 126.6
C19B C20B H20B 126.6
Fe1B C20B H20B 125.7
C22B C21B N3B 123.2(2)
C22B C21B C26B 117.2(2)
N3B C21B C26B 119.5(2)
C21B C22B C23B 121.4(2)
C21B C22B H22B 119.3
C23B C22B H22B 119.3
C24B C23B C22B 120.3(2)
C24B C23B H23B 119.9
C22B C23B H23B 119.9
O1B C24B C23B 125.7(2)
O1B C24B C25B 115.5(2)
C23B C24B C25B 118.9(2)
C26B C25B C24B 120.9(2)
C26B C25B H25B 119.6
C24B C25B H25B 119.6
C25B C26B C21B 121.4(2)
C25B C26B H26B 119.3
C21B C26B H26B 119.3
O1B C27B H27D 109.5
O1B C27B H27E 109.5
H27D C27B H27E 109.5
O1B C27B H27F 109.5
H27D C27B H27F 109.5
H27E C27B H27F 109.5
C29 C28 H28A 109.5
C29 C28 H28B 109.5
H28A C28 H28B 109.5
C29 C28 H28C 109.5
H28A C28 H28C 109.5
H28B C28 H28C 109.5
N4 C29 C28 179.6(4)
N3A B1A C11A 114.8(2)
N3A B1A N2A 112.7(2)
C11A B1A N2A 108.9(2)
N3A B1A N1A 116.5(2)
C11A B1A N1A 108.61(19)
N2A B1A N1A 93.07(17)
N3B B1B C11B 113.6(2)
N3B B1B N1B 114.9(2)
C11B B1B N1B 110.33(19)
N3B B1B N2B 114.0(2)
C11B B1B N2B 108.78(19)
N1B B1B N2B 93.50(16)

loop_
_geom_bond_atom_site_label_1
_geom_bond_atom_site_label_2
_geom_bond_distance
Fe1A C14A 2.038(3)
Fe1A C15A 2.038(3)
Fe1A C18A 2.045(3)
Fe1A C13A 2.046(3)
Fe1A C19A 2.046(3)
Fe1A C12A 2.047(2)
Fe1A C20A 2.047(3)
Fe1A C17A 2.049(3)
Fe1A C16A 2.051(3)
Fe1A C11A 2.062(2)
Fe1B C19B 2.024(3)
Fe1B C18B 2.038(3)
Fe1B C20B 2.043(3)
Fe1B C15B 2.043(2)
Fe1B C14B 2.046(3)
Fe1B C13B 2.050(2)
Fe1B C12B 2.052(2)
Fe1B C16B 2.059(3)
Fe1B C17B 2.063(3)
Fe1B C11B 2.065(2)
P1A F2A 1.5903(18)
P1A F1A 1.5956(18)
P1A F5A 1.5971(16)
P1A F3A 1.5992(17)
P1A F6A 1.6031(16)
P1A F4A 1.6043(16)
P1B F5B 1.568(2)
P1B F2B 1.5692(18)
P1B F6B 1.574(2)
P1B F4B 1.575(2)
P1B F1B 1.587(2)
P1B F3B 1.588(2)
O1A C24A 1.379(3)
O1A C27A 1.418(3)
O1B C24B 1.375(3)
O1B C27B 1.418(3)
N1A C1A 1.329(3)
N1A C5A 1.352(3)
N1A B1A 1.634(3)
N2A C10A 1.344(3)
N2A C6A 1.356(3)
N2A B1A 1.625(3)
N3A C21A 1.403(3)
N3A B1A 1.463(3)
N3A H3A 0.80(3)
N1B C1B 1.337(3)
N1B C5B 1.356(3)
N1B B1B 1.612(3)
N2B C10B 1.339(3)
N2B C6B 1.355(3)
N2B B1B 1.633(3)
N3B C21B 1.397(3)
N3B B1B 1.468(3)
N3B H3B 0.80(3)
N4 C29 1.150(5)
C1A C2A 1.381(3)
C1A H1A 0.9500
C2A C3A 1.384(4)
C2A H2A 0.9500
C3A C4A 1.379(4)
C3A H3C 0.9500
C4A C5A 1.383(3)
C4A H4A 0.9500
C5A C6A 1.459(3)
C6A C7A 1.375(3)
C7A C8A 1.379(4)
C7A H7A 0.9500
C8A C9A 1.388(4)
C8A H8A 0.9500
C9A C10A 1.383(4)
C9A H9A 0.9500
C10A H10A 0.9500
C11A C12A 1.436(3)
C11A C15A 1.441(3)
C11A B1A 1.588(4)
C12A C13A 1.420(3)
C12A H12A 0.9500
C13A C14A 1.417(4)
C13A H13A 0.9500
C14A C15A 1.418(4)
C14A H14A 0.9500
C15A H15A 0.9500
C16A C20A 1.417(4)
C16A C17A 1.418(4)
C16A H16A 0.9500
C17A C18A 1.416(4)
C17A H17A 0.9500
C18A C19A 1.417(3)
C18A H18A 0.9500
C19A C20A 1.417(4)
C19A H19A 0.9500
C20A H20A 0.9500
C21A C22A 1.385(3)
C21A C26A 1.405(3)
C22A C23A 1.396(3)
C22A H22A 0.9500
C23A C24A 1.382(3)
C23A H23A 0.9500
C24A C25A 1.391(4)
C25A C26A 1.372(4)
C25A H25A 0.9500
C26A H26A 0.9500
C27A H27A 0.9800
C27A H27B 0.9800
C27A H27C 0.9800
C1B C2B 1.377(4)
C1B H1B 0.9500
C2B C3B 1.389(4)
C2B H2B 0.9500
C3B C4B 1.383(4)
C3B H3D 0.9500
C4B C5B 1.379(3)
C4B H4B 0.9500
C5B C6B 1.458(3)
C6B C7B 1.386(3)
C7B C8B 1.384(4)
C7B H7B 0.9500
C8B C9B 1.385(4)
C8B H8B 0.9500
C9B C10B 1.384(3)
C9B H9B 0.9500
C10B H10B 0.9500
C11B C12B 1.435(3)
C11B C15B 1.439(3)
C11B B1B 1.583(4)
C12B C13B 1.420(4)
C12B H12B 0.9500
C13B C14B 1.413(4)
C13B H13B 0.9500
C14B C15B 1.417(4)
C14B H14B 0.9500
C15B H15B 0.9500
C16B C20B 1.408(4)
C16B C17B 1.411(4)
C16B H16B 0.9500
C17B C18B 1.391(4)
C17B H17B 0.9500
C18B C19B 1.408(5)
C18B H18B 0.9500
C19B C20B 1.431(4)
C19B H19B 0.9500
C20B H20B 0.9500
C21B C22B 1.392(3)
C21B C26B 1.401(3)
C22B C23B 1.396(3)
C22B H22B 0.9500
C23B C24B 1.380(3)
C23B H23B 0.9500
C24B C25B 1.390(3)
C25B C26B 1.374(4)
C25B H25B 0.9500
C26B H26B 0.9500
C27B H27D 0.9800
C27B H27E 0.9800
C27B H27F 0.9800
C28 C29 1.448(5)
C28 H28A 0.9800
C28 H28B 0.9800
C28 H28C 0.9800

loop_
_geom_hbond_atom_site_label_D
_geom_hbond_atom_site_label_H
_geom_hbond_atom_site_label_A
_geom_hbond_site_symmetry_A
_geom_hbond_distance_DH
_geom_hbond_distance_HA
_geom_hbond_distance_DA
_geom_hbond_angle_DHA
C2A H2A F1B 3_766 0.95 2.44 3.276(3) 147
C3A H3C F3A 3_766 0.95 2.48 3.330(3) 149
C3A H3C F5A 3_766 0.95 2.53 3.393(3) 152
C4A H4A F1A . 0.95 2.49 3.171(3) 129
C7A H7A F1A . 0.95 2.61 3.332(3) 133
C7A H7A N4 . 0.95 2.63 3.417(4) 141
C8A H8A F2A 3_666 0.95 2.26 3.100(3) 147
C9A H9A F5B 3_666 0.95 2.39 3.114(4) 132
C10A H10A F6B 3_666 0.95 2.47 3.332(3) 150
C16A H16A F2B 1_554 0.95 2.62 3.333(3) 132
C17A H17A F3B 3_766 0.95 2.43 3.300(3) 153
C20A H20A F6B 1_554 0.95 2.62 3.456(3) 147
C2B H2B F4B . 0.95 2.44 3.232(3) 141
C4B H4B F4A 3_666 0.95 2.41 3.346(3) 168
C8B H8B F2B 4_565 0.95 2.62 3.210(3) 120
C9B H9B F2B 4_565 0.95 2.53 3.166(3) 124
C10B H10B F1B 2_646 0.95 2.57 3.461(3) 156
C17B H17B F3B . 0.95 2.60 3.326(4) 133
C26B H26B F4A 2_646 0.95 2.58 3.504(3) 164
C28 H28A F5B . 0.98 2.50 3.311(4) 140

loop_
_geom_torsion_atom_site_label_1
_geom_torsion_atom_site_label_2
_geom_torsion_atom_site_label_3
_geom_torsion_atom_site_label_4
_geom_torsion
C5A N1A C1A C2A 0.6(4)
B1A N1A C1A C2A 174.1(2)
N1A C1A C2A C3A 0.0(4)
C1A C2A C3A C4A -0.2(4)
C2A C3A C4A C5A -0.2(4)
C1A N1A C5A C4A -1.0(3)
B1A N1A C5A C4A -175.3(2)
C1A N1A C5A C6A -179.4(2)
B1A N1A C5A C6A 6.3(3)
C3A C4A C5A N1A 0.8(4)
C3A C4A C5A C6A 178.8(2)
C10A N2A C6A C7A -2.7(3)
B1A N2A C6A C7A 172.9(2)
C10A N2A C6A C5A 176.1(2)
B1A N2A C6A C5A -8.3(3)
N1A C5A C6A N2A 1.2(3)
C4A C5A C6A N2A -177.0(2)
N1A C5A C6A C7A 179.9(2)
C4A C5A C6A C7A 1.7(4)
N2A C6A C7A C8A 1.6(4)
C5A C6A C7A C8A -177.1(2)
C6A C7A C8A C9A 0.8(4)
C7A C8A C9A C10A -2.0(4)
C6A N2A C10A C9A 1.4(4)
B1A N2A C10A C9A -173.6(2)
C8A C9A C10A N2A 0.9(4)
C14A Fe1A C11A C12A -80.42(15)
C15A Fe1A C11A C12A -117.5(2)
C18A Fe1A C11A C12A 47.5(3)
C13A Fe1A C11A C12A -36.83(14)
C19A Fe1A C11A C12A -152.9(3)
C20A Fe1A C11A C12A 169.76(15)
C17A Fe1A C11A C12A 84.34(16)
C16A Fe1A C11A C12A 127.58(14)
C14A Fe1A C11A C15A 37.13(15)
C18A Fe1A C11A C15A 165.1(2)
C13A Fe1A C11A C15A 80.72(15)
C19A Fe1A C11A C15A -35.3(4)
C12A Fe1A C11A C15A 117.5(2)
C20A Fe1A C11A C15A -72.69(18)
C17A Fe1A C11A C15A -158.11(15)
C16A Fe1A C11A C15A -114.87(15)
C14A Fe1A C11A B1A 157.5(2)
C15A Fe1A C11A B1A 120.4(3)
C18A Fe1A C11A B1A -74.5(3)
C13A Fe1A C11A B1A -158.9(2)
C19A Fe1A C11A B1A 85.0(4)
C12A Fe1A C11A B1A -122.1(3)
C20A Fe1A C11A B1A 47.7(2)
C17A Fe1A C11A B1A -37.7(2)
C16A Fe1A C11A B1A 5.5(2)
C15A C11A C12A C13A -0.3(3)
B1A C11A C12A C13A -178.2(2)
Fe1A C11A C12A C13A 58.75(18)
C15A C11A C12A Fe1A -59.00(16)
B1A C11A C12A Fe1A 123.1(2)
C14A Fe1A C12A C13A -37.76(15)
C15A Fe1A C12A C13A -81.73(16)
C18A Fe1A C12A C13A 79.92(18)
C19A Fe1A C12A C13A 42.1(3)
C20A Fe1A C12A C13A -155.9(4)
C17A Fe1A C12A C13A 123.51(16)
C16A Fe1A C12A C13A 165.23(16)
C11A Fe1A C12A C13A -120.6(2)
C14A Fe1A C12A C11A 82.87(15)
C15A Fe1A C12A C11A 38.90(14)
C18A Fe1A C12A C11A -159.45(14)
C13A Fe1A C12A C11A 120.6(2)
C19A Fe1A C12A C11A 162.8(2)
C20A Fe1A C12A C11A -35.3(5)
C17A Fe1A C12A C11A -115.86(15)
C16A Fe1A C12A C11A -74.14(18)
C11A C12A C13A C14A 0.2(3)
Fe1A C12A C13A C14A 59.21(18)
C11A C12A C13A Fe1A -59.03(17)
C15A Fe1A C13A C14A -37.69(15)
C18A Fe1A C13A C14A 123.21(16)
C19A Fe1A C13A C14A 80.80(17)
C12A Fe1A C13A C14A -119.1(2)
C20A Fe1A C13A C14A 48.6(3)
C17A Fe1A C13A C14A 163.11(15)
C16A Fe1A C13A C14A -170.5(4)
C11A Fe1A C13A C14A -81.99(16)
C14A Fe1A C13A C12A 119.1(2)
C15A Fe1A C13A C12A 81.39(16)
C18A Fe1A C13A C12A -117.70(15)
C19A Fe1A C13A C12A -160.11(15)
C20A Fe1A C13A C12A 167.7(2)
C17A Fe1A C13A C12A -77.81(18)
C16A Fe1A C13A C12A -51.4(5)
C11A Fe1A C13A C12A 37.09(14)
C12A C13A C14A C15A 0.0(3)
Fe1A C13A C14A C15A 59.39(18)
C12A C13A C14A Fe1A -59.43(18)
C15A Fe1A C14A C13A 119.3(2)
C18A Fe1A C14A C13A -75.25(18)
C19A Fe1A C14A C13A -114.96(16)
C12A Fe1A C14A C13A 37.76(15)
C20A Fe1A C14A C13A -156.46(15)
C17A Fe1A C14A C13A -50.5(4)
C16A Fe1A C14A C13A 174.6(2)
C11A Fe1A C14A C13A 81.80(16)
C18A Fe1A C14A C15A 165.43(14)
C13A Fe1A C14A C15A -119.3(2)
C19A Fe1A C14A C15A 125.72(15)
C12A Fe1A C14A C15A -81.56(15)
C20A Fe1A C14A C15A 84.22(17)
C17A Fe1A C14A C15A -169.8(3)
C16A Fe1A C14A C15A 55.3(3)
C11A Fe1A C14A C15A -37.52(14)
C13A C14A C15A C11A -0.1(3)
Fe1A C14A C15A C11A 59.47(18)
C13A C14A C15A Fe1A -59.60(19)
C12A C11A C15A C14A 0.2(3)
B1A C11A C15A C14A 178.2(2)
Fe1A C11A C15A C14A -59.06(18)
C12A C11A C15A Fe1A 59.30(16)
B1A C11A C15A Fe1A -122.7(2)
C18A Fe1A C15A C14A -40.6(4)
C13A Fe1A C15A C14A 37.60(15)
C19A Fe1A C15A C14A -71.70(18)
C12A Fe1A C15A C14A 81.43(16)
C20A Fe1A C15A C14A -112.92(15)
C17A Fe1A C15A C14A 172.3(2)
C16A Fe1A C15A C14A -154.91(15)
C11A Fe1A C15A C14A 120.1(2)
C14A Fe1A C15A C11A -120.1(2)
C18A Fe1A C15A C11A -160.8(3)
C13A Fe1A C15A C11A -82.50(15)
C19A Fe1A C15A C11A 168.20(14)
C12A Fe1A C15A C11A -38.67(14)
C20A Fe1A C15A C11A 126.97(15)
C17A Fe1A C15A C11A 52.2(3)
C16A Fe1A C15A C11A 84.99(16)
C14A Fe1A C16A C20A 41.3(3)
C15A Fe1A C16A C20A 80.02(18)
C18A Fe1A C16A C20A -81.63(16)
C13A Fe1A C16A C20A -152.8(4)
C19A Fe1A C16A C20A -37.76(15)
C12A Fe1A C16A C20A 166.22(15)
C17A Fe1A C16A C20A -119.5(2)
C11A Fe1A C16A C20A 124.19(15)
C14A Fe1A C16A C17A 160.8(2)
C15A Fe1A C16A C17A -160.50(15)
C18A Fe1A C16A C17A 37.85(15)
C13A Fe1A C16A C17A -33.3(5)
C19A Fe1A C16A C17A 81.71(16)
C12A Fe1A C16A C17A -74.30(19)
C20A Fe1A C16A C17A 119.5(2)
C11A Fe1A C16A C17A -116.33(15)
C20A C16A C17A C18A -0.3(3)
Fe1A C16A C17A C18A -59.52(18)
C20A C16A C17A Fe1A 59.22(18)
C14A Fe1A C17A C18A -32.3(4)
C15A Fe1A C17A C18A 164.4(2)
C13A Fe1A C17A C18A -71.15(18)
C19A Fe1A C17A C18A 37.57(15)
C12A Fe1A C17A C18A -113.81(15)
C20A Fe1A C17A C18A 81.36(16)
C16A Fe1A C17A C18A 118.8(2)
C11A Fe1A C17A C18A -157.77(14)
C14A Fe1A C17A C16A -151.1(3)
C15A Fe1A C17A C16A 45.6(3)
C18A Fe1A C17A C16A -118.8(2)
C13A Fe1A C17A C16A 170.02(15)
C19A Fe1A C17A C16A -81.26(16)
C12A Fe1A C17A C16A 127.36(15)
C20A Fe1A C17A C16A -37.48(15)
C11A Fe1A C17A C16A 83.40(17)
C16A C17A C18A C19A 0.2(3)
Fe1A C17A C18A C19A -59.45(19)
C16A C17A C18A Fe1A 59.67(18)
C14A Fe1A C18A C17A 168.78(15)
C15A Fe1A C18A C17A -160.4(3)
C13A Fe1A C18A C17A 127.70(15)
C19A Fe1A C18A C17A -119.4(2)
C12A Fe1A C18A C17A 85.70(17)
C20A Fe1A C18A C17A -81.62(16)
C16A Fe1A C18A C17A -37.83(15)
C11A Fe1A C18A C17A 51.6(3)
C14A Fe1A C18A C19A -71.83(19)
C15A Fe1A C18A C19A -41.0(4)
C13A Fe1A C18A C19A -112.92(16)
C12A Fe1A C18A C19A -154.91(15)
C20A Fe1A C18A C19A 37.77(16)
C17A Fe1A C18A C19A 119.4(2)
C16A Fe1A C18A C19A 81.55(17)
C11A Fe1A C18A C19A 171.0(2)
C17A C18A C19A C20A -0.1(3)
Fe1A C18A C19A C20A -59.60(19)
C17A C18A C19A Fe1A 59.55(18)
C14A Fe1A C19A C18A 125.43(16)
C15A Fe1A C19A C18A 165.28(15)
C13A Fe1A C19A C18A 83.76(18)
C12A Fe1A C19A C18A 54.3(3)
C20A Fe1A C19A C18A -119.0(2)
C17A Fe1A C19A C18A -37.52(15)
C16A Fe1A C19A C18A -81.27(17)
C11A Fe1A C19A C18A -167.3(3)
C14A Fe1A C19A C20A -115.58(16)
C15A Fe1A C19A C20A -75.73(19)
C18A Fe1A C19A C20A 119.0(2)
C13A Fe1A C19A C20A -157.26(16)
C12A Fe1A C19A C20A 173.3(2)
C17A Fe1A C19A C20A 81.46(17)
C16A Fe1A C19A C20A 37.71(16)
C11A Fe1A C19A C20A -48.3(4)
C17A C16A C20A C19A 0.3(3)
Fe1A C16A C20A C19A 59.53(18)
C17A C16A C20A Fe1A -59.27(18)
C18A C19A C20A C16A -0.1(3)
Fe1A C19A C20A C16A -59.67(18)
C18A C19A C20A Fe1A 59.54(18)
C14A Fe1A C20A C16A -160.72(15)
C15A Fe1A C20A C16A -117.94(16)
C18A Fe1A C20A C16A 81.25(17)
C13A Fe1A C20A C16A 165.8(2)
C19A Fe1A C20A C16A 119.0(2)
C12A Fe1A C20A C16A -48.6(5)
C17A Fe1A C20A C16A 37.48(15)
C11A Fe1A C20A C16A -76.81(18)
C14A Fe1A C20A C19A 80.25(18)
C15A Fe1A C20A C19A 123.03(16)
C18A Fe1A C20A C19A -37.78(15)
C13A Fe1A C20A C19A 46.8(3)
C12A Fe1A C20A C19A -167.6(4)
C17A Fe1A C20A C19A -81.55(17)
C16A Fe1A C20A C19A -119.0(2)
C11A Fe1A C20A C19A 164.16(15)
B1A N3A C21A C22A -18.7(4)
B1A N3A C21A C26A 162.1(2)
N3A C21A C22A C23A -179.1(2)
C26A C21A C22A C23A 0.1(4)
C21A C22A C23A C24A 0.1(4)
C27A O1A C24A C23A -1.7(4)
C27A O1A C24A C25A 177.8(2)
C22A C23A C24A O1A 179.3(2)
C22A C23A C24A C25A -0.2(4)
O1A C24A C25A C26A -179.6(2)
C23A C24A C25A C26A -0.1(4)
C24A C25A C26A C21A 0.4(4)
C22A C21A C26A C25A -0.4(4)
N3A C21A C26A C25A 178.9(2)
C5B N1B C1B C2B -1.1(4)
B1B N1B C1B C2B 174.2(2)
N1B C1B C2B C3B 0.3(4)
C1B C2B C3B C4B 0.5(4)
C2B C3B C4B C5B -0.5(4)
C1B N1B C5B C4B 1.0(3)
B1B N1B C5B C4B -174.7(2)
C1B N1B C5B C6B -179.9(2)
B1B N1B C5B C6B 4.3(3)
C3B C4B C5B N1B -0.2(4)
C3B C4B C5B C6B -179.0(2)
C10B N2B C6B C7B 1.0(3)
B1B N2B C6B C7B 177.8(2)
C10B N2B C6B C5B -179.6(2)
B1B N2B C6B C5B -2.7(3)
N1B C5B C6B N2B -0.9(3)
C4B C5B C6B N2B 178.0(2)
N1B C5B C6B C7B 178.5(2)
C4B C5B C6B C7B -2.6(4)
N2B C6B C7B C8B 0.2(4)
C5B C6B C7B C8B -179.1(2)
C6B C7B C8B C9B -0.7(4)
C7B C8B C9B C10B 0.0(4)
C6B N2B C10B C9B -1.7(3)
B1B N2B C10B C9B -178.1(2)
C8B C9B C10B N2B 1.2(4)
C19B Fe1B C11B C12B -146.8(4)
C18B Fe1B C11B C12B 48.8(3)
C20B Fe1B C11B C12B 172.45(16)
C15B Fe1B C11B C12B -117.5(2)
C14B Fe1B C11B C12B -80.39(16)
C13B Fe1B C11B C12B -36.97(15)
C16B Fe1B C11B C12B 130.16(15)
C17B Fe1B C11B C12B 86.74(17)
C19B Fe1B C11B C15B -29.3(5)
C18B Fe1B C11B C15B 166.3(2)
C20B Fe1B C11B C15B -70.05(19)
C14B Fe1B C11B C15B 37.11(15)
C13B Fe1B C11B C15B 80.53(16)
C12B Fe1B C11B C15B 117.5(2)
C16B Fe1B C11B C15B -112.35(16)
C17B Fe1B C11B C15B -155.76(16)
C19B Fe1B C11B B1B 90.2(5)
C18B Fe1B C11B B1B -74.1(3)
C20B Fe1B C11B B1B 49.5(3)
C15B Fe1B C11B B1B 119.5(3)
C14B Fe1B C11B B1B 156.6(2)
C13B Fe1B C11B B1B -159.9(2)
C12B Fe1B C11B B1B -123.0(3)
C16B Fe1B C11B B1B 7.2(2)
C17B Fe1B C11B B1B -36.2(3)
C15B C11B C12B C13B -0.3(3)
B1B C11B C12B C13B -177.1(2)
Fe1B C11B C12B C13B 58.92(16)
C15B C11B C12B Fe1B -59.20(15)
B1B C11B C12B Fe1B 124.0(2)
C19B Fe1B C12B C13B 43.2(3)
C18B Fe1B C12B C13B 82.09(19)
C20B Fe1B C12B C13B -149.8(5)
C15B Fe1B C12B C13B -81.45(16)
C14B Fe1B C12B C13B -37.56(15)
C16B Fe1B C12B C13B 166.86(16)
C17B Fe1B C12B C13B 125.43(17)
C11B Fe1B C12B C13B -120.3(2)
C19B Fe1B C12B C11B 163.5(2)
C18B Fe1B C12B C11B -157.62(16)
C20B Fe1B C12B C11B -29.5(6)
C15B Fe1B C12B C11B 38.85(14)
C14B Fe1B C12B C11B 82.73(15)
C13B Fe1B C12B C11B 120.3(2)
C16B Fe1B C12B C11B -72.84(19)
C17B Fe1B C12B C11B -114.27(16)
C11B C12B C13B C14B 0.2(3)
Fe1B C12B C13B C14B 59.41(17)
C11B C12B C13B Fe1B -59.17(16)
C19B Fe1B C13B C14B 82.64(19)
C18B Fe1B C13B C14B 125.44(17)
C20B Fe1B C13B C14B 48.9(3)
C15B Fe1B C13B C14B -37.73(14)
C12B Fe1B C13B C14B -119.2(2)
C16B Fe1B C13B C14B -173.8(5)
C17B Fe1B C13B C14B 163.48(16)
C11B Fe1B C13B C14B -81.96(15)
C19B Fe1B C13B C12B -158.16(18)
C18B Fe1B C13B C12B -115.36(18)
C20B Fe1B C13B C12B 168.1(2)
C15B Fe1B C13B C12B 81.46(15)
C14B Fe1B C13B C12B 119.2(2)
C16B Fe1B C13B C12B -54.6(5)
C17B Fe1B C13B C12B -77.33(19)
C11B Fe1B C13B C12B 37.24(14)
C12B C13B C14B C15B -0.1(3)
Fe1B C13B C14B C15B 59.44(17)
C12B C13B C14B Fe1B -59.53(16)
C19B Fe1B C14B C13B -112.28(18)
C18B Fe1B C14B C13B -73.4(2)
C20B Fe1B C14B C13B -154.73(16)
C15B Fe1B C14B C13B 119.2(2)
C12B Fe1B C14B C13B 37.68(14)
C16B Fe1B C14B C13B 177.3(2)
C17B Fe1B C14B C13B -54.3(5)
C11B Fe1B C14B C13B 81.69(15)
C19B Fe1B C14B C15B 128.54(17)
C18B Fe1B C14B C15B 167.37(17)
C20B Fe1B C14B C15B 86.09(17)
C13B Fe1B C14B C15B -119.2(2)
C12B Fe1B C14B C15B -81.50(15)
C16B Fe1B C14B C15B 58.1(3)
C17B Fe1B C14B C15B -173.5(4)
C11B Fe1B C14B C15B -37.50(14)
C13B C14B C15B C11B -0.1(3)
Fe1B C14B C15B C11B 59.57(16)
C13B C14B C15B Fe1B -59.65(17)
C12B C11B C15B C14B 0.2(3)
B1B C11B C15B C14B 177.1(2)
Fe1B C11B C15B C14B -59.26(17)
C12B C11B C15B Fe1B 59.48(15)
B1B C11B C15B Fe1B -123.6(2)
C19B Fe1B C15B C14B -68.8(2)
C18B Fe1B C15B C14B -38.5(5)
C20B Fe1B C15B C14B -110.34(17)
C13B Fe1B C15B C14B 37.55(15)
C12B Fe1B C15B C14B 81.36(16)
C16B Fe1B C15B C14B -152.06(16)
C17B Fe1B C15B C14B 175.8(2)
C11B Fe1B C15B C14B 120.0(2)
C19B Fe1B C15B C11B 171.17(16)
C18B Fe1B C15B C11B -158.6(4)
C20B Fe1B C15B C11B 129.63(16)
C14B Fe1B C15B C11B -120.0(2)
C13B Fe1B C15B C11B -82.47(15)
C12B Fe1B C15B C11B -38.66(14)
C16B Fe1B C15B C11B 87.91(17)
C17B Fe1B C15B C11B 55.8(3)
C19B Fe1B C16B C20B -39.0(2)
C18B Fe1B C16B C20B -83.0(2)
C15B Fe1B C16B C20B 80.54(19)
C14B Fe1B C16B C20B 40.8(3)
C13B Fe1B C16B C20B -147.6(5)
C12B Fe1B C16B C20B 167.18(17)
C17B Fe1B C16B C20B -119.9(3)
C11B Fe1B C16B C20B 125.18(18)
C19B Fe1B C16B C17B 80.9(2)
C18B Fe1B C16B C17B 36.86(19)
C20B Fe1B C16B C17B 119.9(3)
C15B Fe1B C16B C17B -159.59(17)
C14B Fe1B C16B C17B 160.7(2)
C13B Fe1B C16B C17B -27.7(6)
C12B Fe1B C16B C17B -72.9(2)
C11B Fe1B C16B C17B -114.95(18)
C20B C16B C17B C18B 0.2(3)
Fe1B C16B C17B C18B -58.67(18)
C20B C16B C17B Fe1B 58.83(18)
C19B Fe1B C17B C18B 37.94(19)
C20B Fe1B C17B C18B 82.7(2)
C15B Fe1B C17B C18B 165.4(2)
C14B Fe1B C17B C18B -24.7(5)
C13B Fe1B C17B C18B -67.3(2)
C12B Fe1B C17B C18B -110.31(19)
C16B Fe1B C17B C18B 119.8(3)
C11B Fe1B C17B C18B -154.88(18)
C19B Fe1B C17B C16B -81.89(19)
C18B Fe1B C17B C16B -119.8(3)
C20B Fe1B C17B C16B -37.16(17)
C15B Fe1B C17B C16B 45.6(3)
C14B Fe1B C17B C16B -144.5(4)
C13B Fe1B C17B C16B 172.83(16)
C12B Fe1B C17B C16B 129.87(16)
C11B Fe1B C17B C16B 85.30(19)
C16B C17B C18B C19B -0.3(3)
Fe1B C17B C18B C19B -59.40(19)
C16B C17B C18B Fe1B 59.07(18)
C19B Fe1B C18B C17B -119.1(3)
C20B Fe1B C18B C17B -80.7(2)
C15B Fe1B C18B C17B -158.1(4)
C14B Fe1B C18B C17B 171.95(17)
C13B Fe1B C18B C17B 131.45(18)
C12B Fe1B C18B C17B 89.1(2)
C16B Fe1B C18B C17B -37.21(17)
C11B Fe1B C18B C17B 54.8(3)
C20B Fe1B C18B C19B 38.46(18)
C15B Fe1B C18B C19B -39.0(5)
C14B Fe1B C18B C19B -68.9(2)
C13B Fe1B C18B C19B -109.41(19)
C12B Fe1B C18B C19B -151.71(17)
C16B Fe1B C18B C19B 81.93(19)
C17B Fe1B C18B C19B 119.1(3)
C11B Fe1B C18B C19B 173.9(2)
C17B C18B C19B C20B 0.4(3)
Fe1B C18B C19B C20B -60.25(19)
C17B C18B C19B Fe1B 60.62(19)
C20B Fe1B C19B C18B -118.6(3)
C15B Fe1B C19B C18B 167.23(17)
C14B Fe1B C19B C18B 128.44(19)
C13B Fe1B C19B C18B 86.8(2)
C12B Fe1B C19B C18B 57.4(3)
C16B Fe1B C19B C18B -80.55(19)
C17B Fe1B C19B C18B -37.11(18)
C11B Fe1B C19B C18B -169.5(4)
C18B Fe1B C19B C20B 118.6(3)
C15B Fe1B C19B C20B -74.2(2)
C14B Fe1B C19B C20B -113.01(19)
C13B Fe1B C19B C20B -154.60(18)
C12B Fe1B C19B C20B 175.9(2)
C16B Fe1B C19B C20B 38.01(18)
C17B Fe1B C19B C20B 81.4(2)
C11B Fe1B C19B C20B -50.9(5)
C17B C16B C20B C19B 0.1(3)
Fe1B C16B C20B C19B 59.39(18)
C17B C16B C20B Fe1B -59.33(18)
C18B C19B C20B C16B -0.3(3)
Fe1B C19B C20B C16B -60.58(18)
C18B C19B C20B Fe1B 60.32(19)
C19B Fe1B C20B C16B 117.8(3)
C18B Fe1B C20B C16B 79.93(19)
C15B Fe1B C20B C16B -116.99(17)
C14B Fe1B C20B C16B -159.73(16)
C13B Fe1B C20B C16B 167.36(19)
C12B Fe1B C20B C16B -52.5(6)
C17B Fe1B C20B C16B 37.06(17)
C11B Fe1B C20B C16B -76.8(2)
C18B Fe1B C20B C19B -37.9(2)
C15B Fe1B C20B C19B 125.2(2)
C14B Fe1B C20B C19B 82.5(2)
C13B Fe1B C20B C19B 49.5(3)
C12B Fe1B C20B C19B -170.3(5)
C16B Fe1B C20B C19B -117.8(3)
C17B Fe1B C20B C19B -80.7(2)
C11B Fe1B C20B C19B 165.37(19)
B1B N3B C21B C22B 36.7(4)
B1B N3B C21B C26B -144.7(2)
N3B C21B C22B C23B 177.4(2)
C26B C21B C22B C23B -1.2(4)
C21B C22B C23B C24B -0.2(4)
C27B O1B C24B C23B -1.6(4)
C27B O1B C24B C25B 178.4(2)
C22B C23B C24B O1B -178.6(2)
C22B C23B C24B C25B 1.4(4)
O1B C24B C25B C26B 178.7(2)
C23B C24B C25B C26B -1.3(4)
C24B C25B C26B C21B 0.0(4)
C22B C21B C26B C25B 1.3(4)
N3B C21B C26B C25B -177.4(2)
C21A N3A B1A C11A -165.5(2)
C21A N3A B1A N2A -40.0(3)
C21A N3A B1A N1A 65.9(3)
C12A C11A B1A N3A -148.4(2)
C15A C11A B1A N3A 34.1(4)
Fe1A C11A B1A N3A -56.4(3)
C12A C11A B1A N2A 84.1(3)
C15A C11A B1A N2A -93.4(3)
Fe1A C11A B1A N2A 176.14(15)
C12A C11A B1A N1A -16.0(3)
C15A C11A B1A N1A 166.5(2)
Fe1A C11A B1A N1A 76.0(2)
C10A N2A B1A N3A -53.8(3)
C6A N2A B1A N3A 130.9(2)
C10A N2A B1A C11A 74.8(3)
C6A N2A B1A C11A -100.5(2)
C10A N2A B1A N1A -174.3(2)
C6A N2A B1A N1A 10.4(2)
C1A N1A B1A N3A 59.1(3)
C5A N1A B1A N3A -127.0(2)
C1A N1A B1A C11A -72.4(3)
C5A N1A B1A C11A 101.5(2)
C1A N1A B1A N2A 176.4(2)
C5A N1A B1A N2A -9.6(2)
C21B N3B B1B C11B 165.7(2)
C21B N3B B1B N1B 37.4(3)
C21B N3B B1B N2B -68.9(3)
C12B C11B B1B N3B -142.7(2)
C15B C11B B1B N3B 41.1(3)
Fe1B C11B B1B N3B -49.4(3)
C12B C11B B1B N1B -12.0(3)
C15B C11B B1B N1B 171.8(2)
Fe1B C11B B1B N1B 81.2(2)
C12B C11B B1B N2B 89.2(3)
C15B C11B B1B N2B -87.0(3)
Fe1B C11B B1B N2B -177.54(15)
C1B N1B B1B N3B 60.9(3)
C5B N1B B1B N3B -123.6(2)
C1B N1B B1B C11B -69.1(3)
C5B N1B B1B C11B 106.4(2)
C1B N1B B1B N2B 179.4(2)
C5B N1B B1B N2B -5.1(2)
C10B N2B B1B N3B -59.6(3)
C6B N2B B1B N3B 123.7(2)
C10B N2B B1B C11B 68.3(3)
C6B N2B B1B C11B -108.4(2)
C10B N2B B1B N1B -178.8(2)
C6B N2B B1B N1B 4.5(2)
